data_7056900
loop_
_publ_author_name
'Yuan, Shifang'
'Wang, Lijing'
'Huang, Chuanbing'
'Niu, Chunxia'
'Xiang, Kai'
'Xu, Caihong'
'Solan, Gregory A.'
'Ma, Hongwei'
'Sun, Wen-Hua'

_publ_section_title
;
 Azasilicon-bridged heterocyclic arylamines: syntheses, structures and
 photophysical properties
;
_journal_issue 4
_journal_name_full 'New Journal of Chemistry'
_journal_page_first 3102
_journal_paper_doi 10.1039/C7NJ03876C
_journal_volume 42
_journal_year 2018
_chemical_formula_sum 'C44 H56 N2 Si2'
_chemical_formula_weight 669.08
_space_group_crystal_system triclinic
_space_group_IT_number 2
_space_group_name_Hall '-P 1'
_space_group_name_H-M_alt 'P -1'
_symmetry_space_group_name_Hall '-P 1'
_symmetry_space_group_name_H-M 'P -1'
_atom_sites_solution_hydrogens geom
_audit_creation_method SHELXL-2014/7
_audit_update_record
;
2018-01-06 deposited with the CCDC.
2018-01-15 downloaded from the CCDC.
;
_cell_angle_alpha 82.68(5)
_cell_angle_beta 76.62(7)
_cell_angle_gamma 69.13(7)
_cell_formula_units_Z 1
_cell_length_a 8.234(7)
_cell_length_b 9.416(6)
_cell_length_c 13.972(11)
_cell_measurement_reflns_used 2283
_cell_measurement_temperature 213(2)
_cell_measurement_theta_max 27.094
_cell_measurement_theta_min 2.321
_cell_volume 983.5(14)
_computing_cell_refinement 'Apex2 (Bruker 2009)'
_computing_data_collection 'Apex2 (Bruker 2009)'
_computing_data_reduction 'Apex2 (Bruker 2009)'
_computing_molecular_graphics 'Olex2 (Dolomanov et al., 2009)'
_computing_publication_material 'Olex2 (Dolomanov et al., 2009)'
_computing_structure_refinement 'SHELXL-2014/7 (Sheldrick, 2014)'
_computing_structure_solution 'Apex2 (Bruker 2009)'
_diffrn_ambient_temperature 213(2)
_diffrn_measured_fraction_theta_full 0.931
_diffrn_measured_fraction_theta_max 0.834
_diffrn_measurement_device_type 'Bruker ApexII CCD'
_diffrn_measurement_method '\w and \f scan'
_diffrn_radiation_type MoK\a
_diffrn_radiation_wavelength 0.71073
_diffrn_reflns_av_R_equivalents 0.0152
_diffrn_reflns_av_unetI/netI 0.0389
_diffrn_reflns_Laue_measured_fraction_full 0.931
_diffrn_reflns_Laue_measured_fraction_max 0.834
_diffrn_reflns_limit_h_max 3
_diffrn_reflns_limit_h_min -10
_diffrn_reflns_limit_k_max 11
_diffrn_reflns_limit_k_min -11
_diffrn_reflns_limit_l_max 17
_diffrn_reflns_limit_l_min -16
_diffrn_reflns_number 4116
_diffrn_reflns_point_group_measured_fraction_full 0.931
_diffrn_reflns_point_group_measured_fraction_max 0.834
_diffrn_reflns_theta_full 25.000
_diffrn_reflns_theta_max 27.473
_diffrn_reflns_theta_min 2.703
_diffrn_source 'sealed tube'
_exptl_absorpt_coefficient_mu 0.122
_exptl_absorpt_correction_T_max 0.953
_exptl_absorpt_correction_T_min 0.942
_exptl_absorpt_correction_type multi-scan
_exptl_absorpt_process_details
;
SADABS v.2.10 (Bruker,2003) was used for absorption correction.
R(int) was 0.1256 before and 0.0153 after correction.
The Ratio of minimum to maximum transmission is 0.2041.
The \l/2 correction factor is 0.0015.
;
_exptl_crystal_colour yellow
_exptl_crystal_density_diffrn 1.130
_exptl_crystal_description block
_exptl_crystal_F_000 362
_exptl_crystal_size_max 0.500
_exptl_crystal_size_mid 0.400
_exptl_crystal_size_min 0.400
_exptl_transmission_factor_max 1.000
_exptl_transmission_factor_min 0.204
_refine_diff_density_max 0.546
_refine_diff_density_min -0.404
_refine_diff_density_rms 0.117
_refine_ls_extinction_method none
_refine_ls_goodness_of_fit_ref 1.043
_refine_ls_hydrogen_treatment constr
_refine_ls_matrix_type full
_refine_ls_number_parameters 223
_refine_ls_number_reflns 3750
_refine_ls_number_restraints 0
_refine_ls_restrained_S_all 1.043
_refine_ls_R_factor_all 0.0807
_refine_ls_R_factor_gt 0.0684
_refine_ls_shift/su_max 0.000
_refine_ls_shift/su_mean 0.000
_refine_ls_structure_factor_coef Fsqd
_refine_ls_weighting_details 'w=1/[\s^2^(Fo^2^)+(0.1599P)^2^+1.0950P] where P=(Fo^2^+2Fc^2^)/3'
_refine_ls_weighting_scheme calc
_refine_ls_wR_factor_gt 0.2201
_refine_ls_wR_factor_ref 0.2512
_reflns_Friedel_coverage 0.000
_reflns_number_gt 3140
_reflns_number_total 3750
_reflns_threshold_expression 'I > 2\s(I)'
_cod_data_source_file c7nj03876c2.cif
_cod_data_source_block 1576205
_cod_depositor_comments 'Adding full bibliography for 7056899--7056909.cif.'
_cod_database_code 7056900
_shelx_shelxl_version_number 2014/7
_shelx_space_group_comment
;
The symmetry employed for this shelxl refinement is uniquely defined
by the following loop, which should always be used as a source of
symmetry information in preference to the above space-group names.
They are only intended as comments.
;
_shelx_estimated_absorpt_t_min 0.942
_shelx_estimated_absorpt_t_max 0.953

loop_
_space_group_symop_operation_xyz
'x, y, z'
'-x, -y, -z'

loop_
_atom_site_label
_atom_site_type_symbol
_atom_site_fract_x
_atom_site_fract_y
_atom_site_fract_z
_atom_site_U_iso_or_equiv
_atom_site_adp_type
_atom_site_occupancy
_atom_site_site_symmetry_order
_atom_site_calc_flag
_atom_site_refinement_flags_posn
_atom_site_refinement_flags_adp
Si1 Si 0.60369(10) 0.78059(8) 0.57410(6) 0.0262(3) Uani 1 1 d . .
N1 N 0.5167(3) 0.9150(3) 0.66675(17) 0.0249(5) Uani 1 1 d . .
C1 C 0.4258(3) 1.0600(3) 0.6255(2) 0.0233(6) Uani 1 1 d . .
C2 C 0.3068(4) 1.1818(3) 0.6930(2) 0.0262(6) Uani 1 1 d . .
C3 C 0.2813(4) 1.3353(4) 0.6674(2) 0.0365(7) Uani 1 1 d . .
H3 H 0.3463 1.3625 0.6077 0.044 Uiso 1 1 calc R U
C4 C 0.1614(5) 1.4487(4) 0.7284(3) 0.0449(9) Uani 1 1 d . .
H4 H 0.1469 1.5515 0.7104 0.054 Uiso 1 1 calc R U
C5 C 0.0636(5) 1.4100(4) 0.8155(3) 0.0490(9) Uani 1 1 d . .
H5 H -0.0191 1.4863 0.8565 0.059 Uiso 1 1 calc R U
C6 C 0.0879(5) 1.2592(5) 0.8421(3) 0.0447(9) Uani 1 1 d . .
H6 H 0.0221 1.2326 0.9017 0.054 Uiso 1 1 calc R U
C7 C 0.2091(4) 1.1457(4) 0.7815(2) 0.0360(7) Uani 1 1 d . .
H7 H 0.2249 1.0431 0.8008 0.043 Uiso 1 1 calc R U
C8 C 0.4436(3) 1.0709(3) 0.5251(2) 0.0233(6) Uani 1 1 d . .
C9 C 0.5873(4) 0.9043(3) 0.7541(2) 0.0299(7) Uani 1 1 d . .
C10 C 0.5334(5) 0.8188(4) 0.8378(2) 0.0385(8) Uani 1 1 d . .
C11 C 0.6033(6) 0.8121(5) 0.9214(3) 0.0563(11) Uani 1 1 d . .
H11 H 0.5700 0.7549 0.9778 0.068 Uiso 1 1 calc R U
C12 C 0.7165(6) 0.8850(6) 0.9238(3) 0.0649(13) Uani 1 1 d . .
H12 H 0.7567 0.8818 0.9821 0.078 Uiso 1 1 calc R U
C13 C 0.7742(6) 0.9651(6) 0.8396(3) 0.0576(11) Uani 1 1 d . .
H13 H 0.8552 1.0139 0.8411 0.069 Uiso 1 1 calc R U
C14 C 0.7129(4) 0.9736(4) 0.7533(2) 0.0369(7) Uani 1 1 d . .
C15 C 0.4093(5) 0.7321(4) 0.8401(2) 0.0419(8) Uani 1 1 d . .
H15 H 0.3597 0.7623 0.7795 0.050 Uiso 1 1 calc R U
C16 C 0.2530(6) 0.7648(5) 0.9292(3) 0.0593(11) Uani 1 1 d . .
H16A H 0.2980 0.7305 0.9895 0.089 Uiso 1 1 calc R U
H16B H 0.1745 0.7113 0.9240 0.089 Uiso 1 1 calc R U
H16C H 0.1881 0.8733 0.9303 0.089 Uiso 1 1 calc R U
C17 C 0.5106(7) 0.5602(5) 0.8398(3) 0.0599(11) Uani 1 1 d . .
H17A H 0.6058 0.5376 0.7821 0.090 Uiso 1 1 calc R U
H17B H 0.4301 0.5067 0.8382 0.090 Uiso 1 1 calc R U
H17C H 0.5600 0.5276 0.8988 0.090 Uiso 1 1 calc R U
C18 C 0.7933(5) 1.0510(4) 0.6625(3) 0.0426(8) Uani 1 1 d . .
H18 H 0.7420 1.0426 0.6069 0.051 Uiso 1 1 calc R U
C19 C 0.7512(7) 1.2202(5) 0.6759(4) 0.0674(13) Uani 1 1 d . .
H19A H 0.6255 1.2666 0.7026 0.101 Uiso 1 1 calc R U
H19B H 0.7819 1.2701 0.6127 0.101 Uiso 1 1 calc R U
H19C H 0.8193 1.2310 0.7209 0.101 Uiso 1 1 calc R U
C20 C 0.9941(5) 0.9722(6) 0.6360(3) 0.0587(11) Uani 1 1 d . .
H20A H 1.0460 0.9711 0.6918 0.088 Uiso 1 1 calc R U
H20B H 1.0438 1.0269 0.5802 0.088 Uiso 1 1 calc R U
H20C H 1.0201 0.8685 0.6191 0.088 Uiso 1 1 calc R U
C21 C 0.8344(5) 0.6566(4) 0.5781(3) 0.0470(9) Uani 1 1 d . .
H21A H 0.9136 0.7147 0.5546 0.070 Uiso 1 1 calc R U
H21B H 0.8680 0.5718 0.5364 0.070 Uiso 1 1 calc R U
H21C H 0.8424 0.6185 0.6453 0.070 Uiso 1 1 calc R U
C22 C 0.4610(6) 0.6606(4) 0.5870(3) 0.0453(9) Uani 1 1 d . .
H22A H 0.4912 0.5803 0.6374 0.068 Uiso 1 1 calc R U
H22B H 0.4802 0.6159 0.5247 0.068 Uiso 1 1 calc R U
H22C H 0.3373 0.7232 0.6055 0.068 Uiso 1 1 calc R U

loop_
_atom_site_aniso_label
_atom_site_aniso_U_11
_atom_site_aniso_U_22
_atom_site_aniso_U_33
_atom_site_aniso_U_23
_atom_site_aniso_U_13
_atom_site_aniso_U_12
Si1 0.0311(5) 0.0228(4) 0.0200(5) -0.0010(3) -0.0054(3) -0.0035(3)
N1 0.0281(12) 0.0253(11) 0.0174(11) 0.0000(9) -0.0057(9) -0.0039(9)
C1 0.0218(13) 0.0242(13) 0.0220(14) -0.0007(11) -0.0033(10) -0.0066(10)
C2 0.0251(13) 0.0296(14) 0.0210(13) -0.0047(11) -0.0054(10) -0.0040(11)
C3 0.0394(17) 0.0317(15) 0.0311(16) -0.0042(13) -0.0037(13) -0.0045(13)
C4 0.046(2) 0.0346(17) 0.047(2) -0.0129(15) -0.0085(16) -0.0015(15)
C5 0.0399(19) 0.051(2) 0.043(2) -0.0230(17) -0.0040(15) 0.0055(16)
C6 0.0342(17) 0.061(2) 0.0287(17) -0.0110(16) 0.0040(13) -0.0069(16)
C7 0.0330(16) 0.0413(17) 0.0269(16) -0.0054(13) -0.0026(12) -0.0053(13)
C8 0.0248(13) 0.0233(13) 0.0201(13) -0.0011(11) -0.0041(10) -0.0063(11)
C9 0.0283(14) 0.0335(15) 0.0216(14) -0.0043(12) -0.0069(11) -0.0010(12)
C10 0.0404(18) 0.0431(18) 0.0223(15) 0.0009(13) -0.0066(13) -0.0032(14)
C11 0.062(2) 0.076(3) 0.0252(18) 0.0072(18) -0.0154(17) -0.016(2)
C12 0.066(3) 0.099(4) 0.030(2) -0.004(2) -0.0232(19) -0.019(3)
C13 0.054(2) 0.078(3) 0.047(2) -0.012(2) -0.0230(19) -0.020(2)
C14 0.0329(16) 0.0424(17) 0.0320(17) -0.0064(14) -0.0114(13) -0.0042(13)
C15 0.047(2) 0.0460(19) 0.0263(16) 0.0074(14) -0.0042(14) -0.0131(15)
C16 0.060(3) 0.071(3) 0.038(2) 0.0106(19) 0.0040(18) -0.023(2)
C17 0.073(3) 0.047(2) 0.051(2) 0.0097(18) -0.007(2) -0.017(2)
C18 0.0374(18) 0.052(2) 0.044(2) -0.0028(16) -0.0136(15) -0.0181(15)
C19 0.061(3) 0.050(2) 0.097(4) 0.000(2) -0.024(3) -0.021(2)
C20 0.041(2) 0.080(3) 0.057(3) -0.011(2) -0.0061(18) -0.022(2)
C21 0.0426(19) 0.0430(19) 0.0416(19) -0.0047(16) -0.0151(15) 0.0069(15)
C22 0.066(2) 0.0418(18) 0.0320(18) -0.0030(15) -0.0020(16) -0.0275(17)

loop_
_atom_type_symbol
_atom_type_description
_atom_type_scat_dispersion_real
_atom_type_scat_dispersion_imag
_atom_type_scat_source
C C 0.0033 0.0016 'International Tables Vol C Tables 4.2.6.8 and 6.1.1.4'
H H 0.0000 0.0000 'International Tables Vol C Tables 4.2.6.8 and 6.1.1.4'
N N 0.0061 0.0033 'International Tables Vol C Tables 4.2.6.8 and 6.1.1.4'
Si Si 0.0817 0.0704 'International Tables Vol C Tables 4.2.6.8 and 6.1.1.4'

loop_
_geom_angle_atom_site_label_1
_geom_angle_atom_site_label_2
_geom_angle_atom_site_label_3
_geom_angle
_geom_angle_site_symmetry_1
_geom_angle_site_symmetry_3
N1 Si1 C8 92.78(13) . 2_676
N1 Si1 C21 112.15(17) . .
C8 Si1 C21 120.65(17) 2_676 .
N1 Si1 C22 110.11(16) . .
C8 Si1 C22 110.54(17) 2_676 .
C21 Si1 C22 109.4(2) . .
C1 N1 C9 120.2(2) . .
C1 N1 Si1 109.38(19) . .
C9 N1 Si1 125.18(19) . .
C8 C1 N1 116.0(2) . .
C8 C1 C2 124.9(3) . .
N1 C1 C2 118.8(2) . .
C7 C2 C3 117.9(3) . .
C7 C2 C1 120.3(3) . .
C3 C2 C1 121.7(3) . .
C4 C3 C2 121.2(3) . .
C4 C3 H3 119.4 . .
C2 C3 H3 119.4 . .
C5 C4 C3 119.8(3) . .
C5 C4 H4 120.1 . .
C3 C4 H4 120.1 . .
C6 C5 C4 119.6(3) . .
C6 C5 H5 120.2 . .
C4 C5 H5 120.2 . .
C5 C6 C7 120.5(3) . .
C5 C6 H6 119.8 . .
C7 C6 H6 119.8 . .
C2 C7 C6 120.9(3) . .
C2 C7 H7 119.5 . .
C6 C7 H7 119.5 . .
C1 C8 C8 114.8(3) . 2_676
C1 C8 Si1 138.8(2) . 2_676
C8 C8 Si1 105.6(3) 2_676 2_676
C14 C9 C10 120.9(3) . .
C14 C9 N1 119.9(3) . .
C10 C9 N1 119.1(3) . .
C11 C10 C9 117.5(4) . .
C11 C10 C15 119.3(3) . .
C9 C10 C15 123.1(3) . .
C12 C11 C10 122.3(4) . .
C12 C11 H11 118.8 . .
C10 C11 H11 118.8 . .
C11 C12 C13 119.9(4) . .
C11 C12 H12 120.1 . .
C13 C12 H12 120.1 . .
C14 C13 C12 120.7(4) . .
C14 C13 H13 119.6 . .
C12 C13 H13 119.6 . .
C13 C14 C9 118.5(4) . .
C13 C14 C18 117.7(3) . .
C9 C14 C18 123.8(3) . .
C10 C15 C17 110.6(3) . .
C10 C15 C16 113.6(3) . .
C17 C15 C16 108.7(3) . .
C10 C15 H15 107.9 . .
C17 C15 H15 107.9 . .
C16 C15 H15 107.9 . .
C15 C16 H16A 109.5 . .
C15 C16 H16B 109.5 . .
H16A C16 H16B 109.5 . .
C15 C16 H16C 109.5 . .
H16A C16 H16C 109.5 . .
H16B C16 H16C 109.5 . .
C15 C17 H17A 109.5 . .
C15 C17 H17B 109.5 . .
H17A C17 H17B 109.5 . .
C15 C17 H17C 109.5 . .
H17A C17 H17C 109.5 . .
H17B C17 H17C 109.5 . .
C14 C18 C20 110.8(3) . .
C14 C18 C19 112.0(4) . .
C20 C18 C19 109.6(3) . .
C14 C18 H18 108.1 . .
C20 C18 H18 108.1 . .
C19 C18 H18 108.1 . .
C18 C19 H19A 109.5 . .
C18 C19 H19B 109.5 . .
H19A C19 H19B 109.5 . .
C18 C19 H19C 109.5 . .
H19A C19 H19C 109.5 . .
H19B C19 H19C 109.5 . .
C18 C20 H20A 109.5 . .
C18 C20 H20B 109.5 . .
H20A C20 H20B 109.5 . .
C18 C20 H20C 109.5 . .
H20A C20 H20C 109.5 . .
H20B C20 H20C 109.5 . .
Si1 C21 H21A 109.5 . .
Si1 C21 H21B 109.5 . .
H21A C21 H21B 109.5 . .
Si1 C21 H21C 109.5 . .
H21A C21 H21C 109.5 . .
H21B C21 H21C 109.5 . .
Si1 C22 H22A 109.5 . .
Si1 C22 H22B 109.5 . .
H22A C22 H22B 109.5 . .
Si1 C22 H22C 109.5 . .
H22A C22 H22C 109.5 . .
H22B C22 H22C 109.5 . .

loop_
_geom_bond_atom_site_label_1
_geom_bond_atom_site_label_2
_geom_bond_distance
_geom_bond_site_symmetry_2
Si1 N1 1.770(3) .
Si1 C8 1.843(3) 2_676
Si1 C21 1.851(4) .
Si1 C22 1.867(4) .
N1 C1 1.424(4) .
N1 C9 1.447(4) .
C1 C8 1.371(4) .
C1 C2 1.488(4) .
C2 C7 1.384(4) .
C2 C3 1.396(4) .
C3 C4 1.390(5) .
C3 H3 0.9400 .
C4 C5 1.380(6) .
C4 H4 0.9400 .
C5 C6 1.376(6) .
C5 H5 0.9400 .
C6 C7 1.391(5) .
C6 H6 0.9400 .
C7 H7 0.9400 .
C8 C8 1.480(5) 2_676
C8 Si1 1.843(3) 2_676
C9 C14 1.404(5) .
C9 C10 1.410(5) .
C10 C11 1.403(5) .
C10 C15 1.512(6) .
C11 C12 1.348(7) .
C11 H11 0.9400 .
C12 C13 1.396(7) .
C12 H12 0.9400 .
C13 C14 1.393(5) .
C13 H13 0.9400 .
C14 C18 1.516(5) .
C15 C17 1.534(6) .
C15 C16 1.542(5) .
C15 H15 0.9900 .
C16 H16A 0.9700 .
C16 H16B 0.9700 .
C16 H16C 0.9700 .
C17 H17A 0.9700 .
C17 H17B 0.9700 .
C17 H17C 0.9700 .
C18 C20 1.528(6) .
C18 C19 1.531(6) .
C18 H18 0.9900 .
C19 H19A 0.9700 .
C19 H19B 0.9700 .
C19 H19C 0.9700 .
C20 H20A 0.9700 .
C20 H20B 0.9700 .
C20 H20C 0.9700 .
C21 H21A 0.9700 .
C21 H21B 0.9700 .
C21 H21C 0.9700 .
C22 H22A 0.9700 .
C22 H22B 0.9700 .
C22 H22C 0.9700 .

loop_
_geom_torsion_atom_site_label_1
_geom_torsion_atom_site_label_2
_geom_torsion_atom_site_label_3
_geom_torsion_atom_site_label_4
_geom_torsion
_geom_torsion_site_symmetry_1
_geom_torsion_site_symmetry_4
C8 Si1 N1 C1 10.9(2) 2_676 .
C21 Si1 N1 C1 135.8(2) . .
C22 Si1 N1 C1 -102.1(2) . .
C8 Si1 N1 C9 -143.2(2) 2_676 .
C21 Si1 N1 C9 -18.4(3) . .
C22 Si1 N1 C9 103.7(3) . .
C9 N1 C1 C8 147.4(3) . .
Si1 N1 C1 C8 -8.3(3) . .
C9 N1 C1 C2 -38.5(4) . .
Si1 N1 C1 C2 165.9(2) . .
C8 C1 C2 C7 138.4(3) . .
N1 C1 C2 C7 -35.1(4) . .
C8 C1 C2 C3 -37.6(4) . .
N1 C1 C2 C3 148.9(3) . .
C7 C2 C3 C4 -0.1(5) . .
C1 C2 C3 C4 176.0(3) . .
C2 C3 C4 C5 -0.8(6) . .
C3 C4 C5 C6 1.1(6) . .
C4 C5 C6 C7 -0.5(6) . .
C3 C2 C7 C6 0.7(5) . .
C1 C2 C7 C6 -175.4(3) . .
C5 C6 C7 C2 -0.4(6) . .
N1 C1 C8 C8 -0.3(4) . 2_676
C2 C1 C8 C8 -174.0(3) . 2_676
N1 C1 C8 Si1 -168.2(2) . 2_676
C2 C1 C8 Si1 18.1(5) . 2_676
C1 N1 C9 C14 -59.1(4) . .
Si1 N1 C9 C14 92.5(3) . .
C1 N1 C9 C10 123.3(3) . .
Si1 N1 C9 C10 -85.2(3) . .
C14 C9 C10 C11 3.0(5) . .
N1 C9 C10 C11 -179.4(3) . .
C14 C9 C10 C15 -175.2(3) . .
N1 C9 C10 C15 2.3(5) . .
C9 C10 C11 C12 0.7(6) . .
C15 C10 C11 C12 179.0(4) . .
C10 C11 C12 C13 -2.9(7) . .
C11 C12 C13 C14 1.4(7) . .
C12 C13 C14 C9 2.2(6) . .
C12 C13 C14 C18 -174.9(4) . .
C10 C9 C14 C13 -4.4(5) . .
N1 C9 C14 C13 178.0(3) . .
C10 C9 C14 C18 172.5(3) . .
N1 C9 C14 C18 -5.1(5) . .
C11 C10 C15 C17 -70.6(5) . .
C9 C10 C15 C17 107.6(4) . .
C11 C10 C15 C16 52.0(5) . .
C9 C10 C15 C16 -129.8(4) . .
C13 C14 C18 C20 58.4(5) . .
C9 C14 C18 C20 -118.5(4) . .
C13 C14 C18 C19 -64.4(5) . .
C9 C14 C18 C19 118.8(4) . .
